data_4300982
loop_
_publ_author_name
'Bacchi, Alessia'
'Bosetti, Elsa'
'Carcelli, Mauro'
'Pelagatti, Paolo'
'Rogolino, Dominga'
'Pelizzi, Giancarlo'

_publ_section_title
;
 "Venetian Blinds" Mechanism of Solvation/Desolvation in Palladium(II)
 Wheel-and-Axle Organic--Inorganic Diols
;
_journal_coden_ASTM INOCAJ
_journal_issue 2
_journal_name_full 'Inorganic Chemistry'
_journal_page_first 431
_journal_page_last 442
_journal_paper_doi 10.1021/ic048896m
_journal_volume 44
_journal_year 2005
_chemical_formula_sum 'C44 H46 Cl2 N2 O4 Pd'
_chemical_formula_weight 844.13
_space_group_IT_number 2
_symmetry_cell_setting tericlinic
_symmetry_space_group_name_Hall '-P 1'
_symmetry_space_group_name_H-M 'P -1'
_cell_angle_alpha 100.534(2)
_cell_angle_beta 96.889(2)
_cell_angle_gamma 98.944(2)
_cell_formula_units_Z 1
_cell_length_a 7.9754(7)
_cell_length_b 11.2200(10)
_cell_length_c 11.5430(10)
_cell_measurement_temperature 293(2)
_cell_volume 991.38(15)
_diffrn_ambient_temperature 293(2)
_exptl_crystal_density_diffrn 1.414
_cod_duplicate_entry 4308395
_cod_database_code 4300982

loop_
_symmetry_equiv_pos_as_xyz
'x, y, z'
'-x, -y, -z'

loop_
_atom_site_label
_atom_site_type_symbol
_atom_site_fract_x
_atom_site_fract_y
_atom_site_fract_z
_atom_site_U_iso_or_equiv
_atom_site_adp_type
_atom_site_occupancy
_atom_site_symmetry_multiplicity
_atom_site_calc_flag
_atom_site_refinement_flags
_atom_site_disorder_assembly
_atom_site_disorder_group
Pd1 Pd 0.0000 0.0000 0.0000 0.03329(6) Uani 1 2 d S . .
Cl1 Cl 0.11693(5) -0.03146(4) -0.17301(4) 0.04743(9) Uani 1 1 d . . .
N1 N -0.15586(15) 0.10095(11) -0.07492(11) 0.0348(2) Uani 1 1 d . . .
O1 O -0.63901(15) 0.30133(12) -0.18098(11) 0.0450(3) Uani 1 1 d . . .
C1 C -0.49998(18) 0.30022(13) -0.24795(12) 0.0348(3) Uani 1 1 d . . .
C2 C -0.37496(18) 0.23345(13) -0.18379(12) 0.0336(3) Uani 1 1 d . . .
C3 C -0.43889(19) 0.13791(15) -0.13091(15) 0.0420(3) Uani 1 1 d . . .
C4 C -0.32619(19) 0.07548(15) -0.07684(15) 0.0424(3) Uani 1 1 d . . .
C5 C -0.09368(19) 0.19212(14) -0.12743(14) 0.0388(3) Uani 1 1 d . . .
C6 C -0.19890(19) 0.25991(14) -0.18116(14) 0.0390(3) Uani 1 1 d . . .
C7 C -0.41782(18) 0.43443(13) -0.24395(12) 0.0346(3) Uani 1 1 d . . .
C8 C -0.3739(2) 0.51370(16) -0.13264(14) 0.0463(3) Uani 1 1 d . . .
C9 C -0.3060(3) 0.63695(18) -0.12111(17) 0.0552(4) Uani 1 1 d . . .
C10 C -0.2791(3) 0.68429(16) -0.22141(19) 0.0542(4) Uani 1 1 d . . .
C11 C -0.3236(3) 0.60752(16) -0.33219(17) 0.0509(4) Uani 1 1 d . . .
C12 C -0.3932(2) 0.48350(14) -0.34405(14) 0.0419(3) Uani 1 1 d . . .
C13 C -0.5609(2) 0.22354(13) -0.37484(14) 0.0404(3) Uani 1 1 d . . .
C14 C -0.7350(3) 0.17877(19) -0.41438(19) 0.0575(5) Uani 1 1 d . . .
C15 C -0.7903(4) 0.1101(2) -0.5303(2) 0.0751(7) Uani 1 1 d . . .
C16 C -0.6747(4) 0.08441(19) -0.6049(2) 0.0735(7) Uani 1 1 d . . .
C17 C -0.5022(4) 0.12618(19) -0.56689(18) 0.0658(6) Uani 1 1 d . . .
C18 C -0.4450(3) 0.19572(16) -0.45169(16) 0.0501(4) Uani 1 1 d . . .
O100 O -0.8668(2) 0.44799(15) -0.24411(14) 0.0635(4) Uani 1 1 d . . .
C100 C -0.7807(5) 0.6577(3) -0.2033(5) 0.1369(19) Uani 1 1 d . . .
H10I H -0.8239 0.7318 -0.1737 0.164 Uiso 1 1 calc R . .
H10J H -0.6569 0.6731 -0.1805 0.164 Uiso 1 1 calc R . .
C101 C -0.8625(5) 0.5523(4) -0.1567(2) 0.1052(12) Uani 1 1 d . . .
H10K H -0.7960 0.5468 -0.0824 0.126 Uiso 1 1 calc R . .
H10L H -0.9778 0.5614 -0.1427 0.126 Uiso 1 1 calc R . .
C102 C -0.8281(5) 0.6191(3) -0.3327(4) 0.1087(12) Uani 1 1 d . . .
H10M H -0.7300 0.6387 -0.3725 0.130 Uiso 1 1 calc R . .
H10N H -0.9192 0.6593 -0.3614 0.130 Uiso 1 1 calc R . .
C103 C -0.8868(4) 0.4848(3) -0.3537(2) 0.0781(7) Uani 1 1 d . . .
H10O H -1.0065 0.4637 -0.3901 0.094 Uiso 1 1 calc R . .
H10P H -0.8197 0.4429 -0.4073 0.094 Uiso 1 1 calc R . .
H11 H 0.028(3) 0.2050(17) -0.1277(16) 0.040(5) Uiso 1 1 d . . .
H7 H -0.423(3) 0.4339(19) -0.4184(19) 0.048(5) Uiso 1 1 d . . .
H10 H -0.151(3) 0.3198(18) -0.2149(18) 0.045(5) Uiso 1 1 d . . .
H12 H -0.368(3) 0.013(2) -0.0427(19) 0.052(5) Uiso 1 1 d . . .
H8 H -0.556(3) 0.114(2) -0.1343(19) 0.055(6) Uiso 1 1 d . . .
H14 H -0.812(3) 0.204(2) -0.365(2) 0.064(7) Uiso 1 1 d . . .
H6 H -0.311(3) 0.640(2) -0.399(2) 0.065(7) Uiso 1 1 d . . .
H5 H -0.232(3) 0.766(2) -0.214(2) 0.063(6) Uiso 1 1 d . . .
H3 H -0.388(3) 0.480(2) -0.066(2) 0.058(6) Uiso 1 1 d . . .
H1O H -0.696(3) 0.344(2) -0.204(2) 0.055(6) Uiso 1 1 d . . .
H18 H -0.327(3) 0.2224(19) -0.4288(18) 0.049(5) Uiso 1 1 d . . .
H4 H -0.281(3) 0.685(2) -0.049(2) 0.073(7) Uiso 1 1 d . . .
H17 H -0.419(3) 0.109(2) -0.615(2) 0.066(7) Uiso 1 1 d . . .
H15 H -0.903(4) 0.081(3) -0.554(3) 0.103(10) Uiso 1 1 d . . .
H16 H -0.730(4) 0.035(3) -0.680(3) 0.082(8) Uiso 1 1 d . . .

loop_
_atom_site_aniso_label
_atom_site_aniso_U_11
_atom_site_aniso_U_22
_atom_site_aniso_U_33
_atom_site_aniso_U_23
_atom_site_aniso_U_13
_atom_site_aniso_U_12
Pd1 0.03088(8) 0.03241(8) 0.03794(9) 0.01555(6) -0.00195(5) 0.00562(5)
Cl1 0.0492(2) 0.0542(2) 0.0447(2) 0.01850(17) 0.00795(16) 0.01660(17)
N1 0.0322(5) 0.0356(6) 0.0392(6) 0.0170(5) 0.0003(4) 0.0072(4)
O1 0.0399(6) 0.0565(7) 0.0498(6) 0.0272(5) 0.0120(5) 0.0193(5)
C1 0.0352(6) 0.0390(7) 0.0343(6) 0.0165(5) 0.0028(5) 0.0110(5)
C2 0.0347(6) 0.0359(6) 0.0336(6) 0.0147(5) 0.0023(5) 0.0098(5)
C3 0.0315(7) 0.0490(8) 0.0523(8) 0.0279(7) 0.0051(6) 0.0088(6)
C4 0.0352(7) 0.0473(8) 0.0523(8) 0.0307(7) 0.0049(6) 0.0080(6)
C5 0.0318(6) 0.0380(7) 0.0492(8) 0.0191(6) 0.0023(6) 0.0054(5)
C6 0.0364(7) 0.0373(7) 0.0482(8) 0.0225(6) 0.0051(6) 0.0068(5)
C7 0.0365(6) 0.0360(6) 0.0345(6) 0.0122(5) 0.0018(5) 0.0137(5)
C8 0.0546(9) 0.0501(9) 0.0353(7) 0.0110(6) 0.0000(6) 0.0148(7)
C9 0.0639(11) 0.0479(9) 0.0469(9) -0.0007(7) -0.0091(8) 0.0145(8)
C10 0.0570(10) 0.0354(8) 0.0664(11) 0.0099(7) -0.0038(8) 0.0078(7)
C11 0.0635(11) 0.0415(8) 0.0516(9) 0.0205(7) 0.0070(8) 0.0098(7)
C12 0.0550(9) 0.0372(7) 0.0359(7) 0.0119(6) 0.0052(6) 0.0117(6)
C13 0.0516(8) 0.0320(6) 0.0385(7) 0.0149(5) -0.0029(6) 0.0089(6)
C14 0.0560(11) 0.0547(10) 0.0565(11) 0.0171(8) -0.0085(8) 0.0007(8)
C15 0.0829(16) 0.0583(12) 0.0681(14) 0.0163(10) -0.0279(13) -0.0097(11)
C16 0.121(2) 0.0415(9) 0.0473(10) 0.0074(8) -0.0168(13) 0.0079(11)
C17 0.1120(19) 0.0449(9) 0.0445(9) 0.0100(8) 0.0090(11) 0.0276(11)
C18 0.0688(12) 0.0413(8) 0.0429(8) 0.0113(6) 0.0051(8) 0.0179(8)
O100 0.0610(8) 0.0725(9) 0.0697(9) 0.0292(7) 0.0151(7) 0.0299(7)
C100 0.111(3) 0.0671(18) 0.199(5) -0.025(2) -0.048(3) 0.0292(18)
C101 0.134(3) 0.136(3) 0.0593(14) 0.0094(16) -0.0001(15) 0.091(3)
C102 0.112(3) 0.094(2) 0.153(3) 0.070(2) 0.056(2) 0.035(2)
C103 0.0904(18) 0.0895(17) 0.0617(13) 0.0225(12) 0.0058(12) 0.0349(14)

loop_
_geom_bond_atom_site_label_1
_geom_bond_atom_site_label_2
_geom_bond_distance
_geom_bond_site_symmetry_2
_geom_bond_publ_flag
Pd1 N1 2.0283(11) 2 ?
Pd1 N1 2.0283(11) . ?
Pd1 Cl1 2.2964(4) . ?
Pd1 Cl1 2.2964(4) 2 ?
N1 C4 1.3406(19) . ?
N1 C5 1.3419(18) . ?
O1 C1 1.4260(18) . ?
C1 C7 1.536(2) . ?
C1 C13 1.536(2) . ?
C1 C2 1.5369(18) . ?
C2 C6 1.385(2) . ?
C2 C3 1.388(2) . ?
C3 C4 1.382(2) . ?
C5 C6 1.3833(19) . ?
C7 C12 1.389(2) . ?
C7 C8 1.394(2) . ?
C8 C9 1.380(3) . ?
C9 C10 1.385(3) . ?
C10 C11 1.377(3) . ?
C11 C12 1.391(2) . ?
C13 C18 1.387(3) . ?
C13 C14 1.392(3) . ?
C14 C15 1.398(3) . ?
C15 C16 1.363(4) . ?
C16 C17 1.373(4) . ?
C17 C18 1.396(3) . ?
O100 C101 1.392(3) . ?
O100 C103 1.400(3) . ?
C100 C102 1.463(6) . ?
C100 C101 1.479(6) . ?
C102 C103 1.472(4) . ?
